data_7122625
loop_
_publ_author_name
'Liu, Zhen-Ting'
'Hu, Xiang-Ping'

_publ_section_title
;
 Copper-catalyzed, silver-mediated formal [3+2] cycloaddition of simple
 alkynes with \b-ketoesters through propargylic C(sp<sup>3</sup>)-H
 functionalization.
;
_journal_issue 100
_journal_name_full 'Chemical communications (Cambridge, England)'
_journal_page_first 14100
_journal_page_last 14103
_journal_paper_doi 10.1039/c8cc08013e
_journal_volume 54
_journal_year 2018
_chemical_formula_sum 'C19 H16 O3'
_chemical_formula_weight 292.32
_space_group_crystal_system monoclinic
_space_group_IT_number 14
_space_group_name_Hall '-P 2ybc'
_space_group_name_H-M_alt 'P 1 21/c 1'
_symmetry_space_group_name_Hall '-P 2ybc'
_symmetry_space_group_name_H-M 'P 1 21/c 1'
_atom_sites_solution_hydrogens geom
_audit_creation_method SHELXL-2013
_audit_update_record
;
2018-07-12 deposited with the CCDC.
2018-11-22 downloaded from the CCDC.
;
_cell_angle_alpha 90
_cell_angle_beta 93.861(3)
_cell_angle_gamma 90
_cell_formula_units_Z 4
_cell_length_a 7.6093(12)
_cell_length_b 14.413(2)
_cell_length_c 14.072(2)
_cell_measurement_reflns_used 2149
_cell_measurement_temperature 293(2)
_cell_measurement_theta_max 45.050
_cell_measurement_theta_min 5.366
_cell_volume 1539.8(4)
_computing_cell_refinement 'Bruker SMART'
_computing_data_collection 'Bruker SMART'
_computing_data_reduction 'Bruker SHELXTL'
_computing_molecular_graphics 'Bruker SHELXTL'
_computing_publication_material 'Bruker SHELXTL'
_computing_structure_refinement 'SHELXL-2013 (Sheldrick, 2013)'
_computing_structure_solution 'Bruker SHELXTL'
_diffrn_ambient_temperature 293(2)
_diffrn_measured_fraction_theta_full 1.000
_diffrn_measured_fraction_theta_max 1.000
_diffrn_measurement_device_type 'CCD area detector'
_diffrn_measurement_method 'phi and omega scans'
_diffrn_radiation_type MoK\a
_diffrn_radiation_wavelength 0.71073
_diffrn_reflns_av_R_equivalents 0.0300
_diffrn_reflns_av_unetI/netI 0.0319
_diffrn_reflns_Laue_measured_fraction_full 1.000
_diffrn_reflns_Laue_measured_fraction_max 1.000
_diffrn_reflns_limit_h_max 9
_diffrn_reflns_limit_h_min -9
_diffrn_reflns_limit_k_max 17
_diffrn_reflns_limit_k_min -12
_diffrn_reflns_limit_l_max 17
_diffrn_reflns_limit_l_min -16
_diffrn_reflns_number 8730
_diffrn_reflns_point_group_measured_fraction_full 1.000
_diffrn_reflns_point_group_measured_fraction_max 1.000
_diffrn_reflns_theta_full 25.242
_diffrn_reflns_theta_max 25.500
_diffrn_reflns_theta_min 2.025
_exptl_absorpt_coefficient_mu 0.085
_exptl_absorpt_correction_T_max 0.7456
_exptl_absorpt_correction_T_min 0.6543
_exptl_absorpt_correction_type multi-scan
_exptl_absorpt_process_details sadabs
_exptl_crystal_colour colorless
_exptl_crystal_density_diffrn 1.261
_exptl_crystal_description prismatic
_exptl_crystal_F_000 616
_exptl_crystal_size_max 0.200
_exptl_crystal_size_mid 0.160
_exptl_crystal_size_min 0.110
_refine_diff_density_max 0.172
_refine_diff_density_min -0.146
_refine_diff_density_rms 0.029
_refine_ls_extinction_method none
_refine_ls_goodness_of_fit_ref 1.030
_refine_ls_hydrogen_treatment constr
_refine_ls_matrix_type full
_refine_ls_number_parameters 201
_refine_ls_number_reflns 2866
_refine_ls_number_restraints 0
_refine_ls_restrained_S_all 1.030
_refine_ls_R_factor_all 0.0650
_refine_ls_R_factor_gt 0.0457
_refine_ls_shift/su_max 0.034
_refine_ls_shift/su_mean 0.005
_refine_ls_structure_factor_coef Fsqd
_refine_ls_weighting_details 'w=1/[\s^2^(Fo^2^)+(0.0600P)^2^+0.1964P] where P=(Fo^2^+2Fc^2^)/3'
_refine_ls_weighting_scheme calc
_refine_ls_wR_factor_gt 0.1172
_refine_ls_wR_factor_ref 0.1290
_reflns_Friedel_coverage 0.000
_reflns_number_gt 2052
_reflns_number_total 2866
_reflns_threshold_expression 'I > 2\s(I)'
_cod_data_source_file c8cc08013e2.cif
_cod_data_source_block cd16779
_cod_depositor_comments 'Adding full bibliography for 7122625.cif.'
_cod_database_code 7122625
_shelx_space_group_comment
; 
The symmetry employed for this shelxl refinement is uniquely defined 
by the following loop, which should always be used as a source of 
symmetry information in preference to the above space-group names. 
They are only intended as comments. 
;
_shelx_estimated_absorpt_t_min 0.983
_shelx_estimated_absorpt_t_max 0.991
_shelxl_version_number 2013-4

loop_
_space_group_symop_operation_xyz
'x, y, z'
'-x, y+1/2, -z+1/2'
'-x, -y, -z'
'x, -y-1/2, z-1/2'

loop_
_atom_site_label
_atom_site_type_symbol
_atom_site_fract_x
_atom_site_fract_y
_atom_site_fract_z
_atom_site_U_iso_or_equiv
_atom_site_adp_type
_atom_site_occupancy
_atom_site_site_symmetry_order
_atom_site_calc_flag
_atom_site_refinement_flags_posn
_atom_site_refinement_flags_adp
O1 O 0.77318(16) 0.07452(8) 1.00463(8) 0.0625(4) Uani 1 1 d . .
O2 O 0.8632(2) 0.05512(10) 0.70517(10) 0.0865(5) Uani 1 1 d . .
O3 O 0.63433(17) -0.03813(10) 0.71489(8) 0.0702(4) Uani 1 1 d . .
C1 C 0.7794(2) 0.09965(13) 0.91108(12) 0.0562(4) Uani 1 1 d . .
C2 C 0.7556(2) 0.02266(12) 0.85617(12) 0.0529(4) Uani 1 1 d . .
C3 C 0.7312(2) -0.05437(12) 0.91872(12) 0.0542(4) Uani 1 1 d . .
C4 C 0.7445(2) -0.01909(13) 1.00763(12) 0.0581(4) Uani 1 1 d . .
C5 C 0.7384(3) -0.05988(15) 1.10435(13) 0.0743(6) Uani 1 1 d . .
H5A H 0.6328 -0.0402 1.1321 0.111 Uiso 1 1 calc R U
H5B H 0.8391 -0.0395 1.1436 0.111 Uiso 1 1 calc R U
H5C H 0.7395 -0.1263 1.0998 0.111 Uiso 1 1 calc R U
C6 C 0.7089(2) -0.15317(12) 0.89266(11) 0.0551(4) Uani 1 1 d . .
C7 C 0.8222(3) -0.19608(14) 0.83333(13) 0.0673(5) Uani 1 1 d . .
H7 H 0.9110 -0.1616 0.8078 0.081 Uiso 1 1 calc R U
C8 C 0.8054(3) -0.28842(16) 0.81166(15) 0.0822(6) Uani 1 1 d . .
H8 H 0.8833 -0.3163 0.7722 0.099 Uiso 1 1 calc R U
C9 C 0.6741(3) -0.33984(15) 0.84795(16) 0.0834(7) Uani 1 1 d . .
H9 H 0.6628 -0.4026 0.8333 0.100 Uiso 1 1 calc R U
C10 C 0.5600(3) -0.29854(15) 0.90567(15) 0.0785(6) Uani 1 1 d . .
H10 H 0.4699 -0.3331 0.9299 0.094 Uiso 1 1 calc R U
C11 C 0.5776(3) -0.20634(13) 0.92801(13) 0.0675(5) Uani 1 1 d . .
H11 H 0.4994 -0.1791 0.9678 0.081 Uiso 1 1 calc R U
C12 C 0.7598(2) 0.01730(12) 0.75174(13) 0.0562(4) Uani 1 1 d . .
C13 C 0.6395(3) -0.06175(18) 0.61598(13) 0.0875(7) Uani 1 1 d . .
H13A H 0.6433 -0.0060 0.5788 0.131 Uiso 1 1 calc R U
H13B H 0.5361 -0.0967 0.5960 0.131 Uiso 1 1 calc R U
H13C H 0.7424 -0.0984 0.6070 0.131 Uiso 1 1 calc R U
C14 C 0.8007(2) 0.19883(13) 0.89428(13) 0.0584(5) Uani 1 1 d . .
C15 C 0.8779(3) 0.25451(16) 0.96514(16) 0.0808(6) Uani 1 1 d . .
H15 H 0.9167 0.2284 1.0233 0.097 Uiso 1 1 calc R U
C16 C 0.8983(3) 0.34790(17) 0.9509(2) 0.0967(8) Uani 1 1 d . .
H16 H 0.9513 0.3844 0.9992 0.116 Uiso 1 1 calc R U
C17 C 0.8414(3) 0.38739(17) 0.8668(2) 0.0937(8) Uani 1 1 d . .
H17 H 0.8566 0.4507 0.8572 0.112 Uiso 1 1 calc R U
C18 C 0.7619(3) 0.33384(16) 0.79613(18) 0.0900(7) Uani 1 1 d . .
H18 H 0.7215 0.3609 0.7388 0.108 Uiso 1 1 calc R U
C19 C 0.7413(3) 0.24012(15) 0.80957(15) 0.0752(6) Uani 1 1 d . .
H19 H 0.6869 0.2042 0.7612 0.090 Uiso 1 1 calc R U

loop_
_atom_site_aniso_label
_atom_site_aniso_U_11
_atom_site_aniso_U_22
_atom_site_aniso_U_33
_atom_site_aniso_U_23
_atom_site_aniso_U_13
_atom_site_aniso_U_12
O1 0.0661(8) 0.0658(8) 0.0555(7) -0.0055(6) 0.0042(6) 0.0054(6)
O2 0.1056(12) 0.0882(10) 0.0689(9) -0.0056(7) 0.0309(8) -0.0274(8)
O3 0.0662(8) 0.0918(10) 0.0521(7) -0.0022(6) -0.0011(6) -0.0090(7)
C1 0.0489(10) 0.0664(12) 0.0534(10) 0.0000(9) 0.0034(8) 0.0044(8)
C2 0.0448(9) 0.0602(11) 0.0540(10) -0.0002(8) 0.0047(7) 0.0044(8)
C3 0.0485(10) 0.0597(10) 0.0548(10) 0.0021(8) 0.0060(8) 0.0079(8)
C4 0.0562(11) 0.0648(12) 0.0535(10) 0.0015(8) 0.0058(8) 0.0099(8)
C5 0.0792(14) 0.0902(15) 0.0536(11) 0.0039(10) 0.0047(10) 0.0068(11)
C6 0.0538(10) 0.0598(11) 0.0515(9) 0.0045(8) 0.0030(8) 0.0105(8)
C7 0.0631(12) 0.0759(14) 0.0634(11) -0.0042(10) 0.0082(9) 0.0120(10)
C8 0.0830(16) 0.0844(16) 0.0783(14) -0.0213(12) -0.0008(12) 0.0248(13)
C9 0.1028(18) 0.0577(12) 0.0872(15) -0.0075(11) -0.0127(14) 0.0133(12)
C10 0.0914(16) 0.0653(13) 0.0785(13) 0.0109(11) 0.0026(12) -0.0046(11)
C11 0.0736(13) 0.0629(12) 0.0672(11) 0.0030(9) 0.0135(10) 0.0063(10)
C12 0.0565(11) 0.0567(10) 0.0560(10) 0.0015(8) 0.0082(8) 0.0035(8)
C13 0.0909(16) 0.1154(19) 0.0554(12) -0.0138(11) -0.0015(11) -0.0018(13)
C14 0.0475(10) 0.0604(11) 0.0680(11) -0.0027(9) 0.0085(8) 0.0022(8)
C15 0.0783(14) 0.0763(15) 0.0859(14) -0.0060(11) -0.0091(11) -0.0082(11)
C16 0.0841(17) 0.0730(16) 0.132(2) -0.0193(15) -0.0002(16) -0.0170(12)
C17 0.0774(16) 0.0604(14) 0.146(2) 0.0020(15) 0.0255(16) 0.0012(11)
C18 0.0944(18) 0.0712(15) 0.1055(17) 0.0158(13) 0.0144(14) 0.0150(12)
C19 0.0781(14) 0.0681(13) 0.0789(13) 0.0004(10) -0.0002(11) 0.0074(10)

loop_
_atom_type_symbol
_atom_type_description
_atom_type_scat_dispersion_real
_atom_type_scat_dispersion_imag
_atom_type_scat_source
C C 0.0033 0.0016 'International Tables Vol C Tables 4.2.6.8 and 6.1.1.4'
H H 0.0000 0.0000 'International Tables Vol C Tables 4.2.6.8 and 6.1.1.4'
O O 0.0106 0.0060 'International Tables Vol C Tables 4.2.6.8 and 6.1.1.4'

loop_
_geom_angle_atom_site_label_1
_geom_angle_atom_site_label_2
_geom_angle_atom_site_label_3
_geom_angle
C4 O1 C1 107.85(13)
C12 O3 C13 117.18(15)
C2 C1 O1 108.61(15)
C2 C1 C14 136.08(16)
O1 C1 C14 115.23(15)
C1 C2 C3 107.50(15)
C1 C2 C12 126.82(16)
C3 C2 C12 125.64(16)
C4 C3 C2 105.81(16)
C4 C3 C6 126.45(16)
C2 C3 C6 127.61(15)
C3 C4 O1 110.22(15)
C3 C4 C5 134.09(18)
O1 C4 C5 115.68(16)
C4 C5 H5A 109.5
C4 C5 H5B 109.5
H5A C5 H5B 109.5
C4 C5 H5C 109.5
H5A C5 H5C 109.5
H5B C5 H5C 109.5
C11 C6 C7 117.71(17)
C11 C6 C3 121.33(15)
C7 C6 C3 120.95(16)
C8 C7 C6 121.0(2)
C8 C7 H7 119.5
C6 C7 H7 119.5
C7 C8 C9 120.1(2)
C7 C8 H8 119.9
C9 C8 H8 119.9
C10 C9 C8 119.7(2)
C10 C9 H9 120.2
C8 C9 H9 120.2
C9 C10 C11 120.2(2)
C9 C10 H10 119.9
C11 C10 H10 119.9
C10 C11 C6 121.22(18)
C10 C11 H11 119.4
C6 C11 H11 119.4
O2 C12 O3 123.17(17)
O2 C12 C2 125.79(18)
O3 C12 C2 111.02(15)
O3 C13 H13A 109.5
O3 C13 H13B 109.5
H13A C13 H13B 109.5
O3 C13 H13C 109.5
H13A C13 H13C 109.5
H13B C13 H13C 109.5
C15 C14 C19 118.15(19)
C15 C14 C1 119.92(18)
C19 C14 C1 121.91(18)
C16 C15 C14 120.8(2)
C16 C15 H15 119.6
C14 C15 H15 119.6
C17 C16 C15 120.4(2)
C17 C16 H16 119.8
C15 C16 H16 119.8
C16 C17 C18 119.8(2)
C16 C17 H17 120.1
C18 C17 H17 120.1
C17 C18 C19 120.2(2)
C17 C18 H18 119.9
C19 C18 H18 119.9
C18 C19 C14 120.6(2)
C18 C19 H19 119.7
C14 C19 H19 119.7

loop_
_geom_bond_atom_site_label_1
_geom_bond_atom_site_label_2
_geom_bond_distance
O1 C4 1.368(2)
O1 C1 1.369(2)
O2 C12 1.190(2)
O3 C12 1.324(2)
O3 C13 1.436(2)
C1 C2 1.357(2)
C1 C14 1.460(3)
C2 C3 1.437(2)
C2 C12 1.474(2)
C3 C4 1.348(2)
C3 C6 1.477(2)
C4 C5 1.486(2)
C5 H5A 0.9600
C5 H5B 0.9600
C5 H5C 0.9600
C6 C11 1.379(3)
C6 C7 1.386(2)
C7 C8 1.369(3)
C7 H7 0.9300
C8 C9 1.370(3)
C8 H8 0.9300
C9 C10 1.365(3)
C9 H9 0.9300
C10 C11 1.370(3)
C10 H10 0.9300
C11 H11 0.9300
C13 H13A 0.9600
C13 H13B 0.9600
C13 H13C 0.9600
C14 C15 1.380(3)
C14 C19 1.381(3)
C15 C16 1.371(3)
C15 H15 0.9300
C16 C17 1.358(3)
C16 H16 0.9300
C17 C18 1.367(3)
C17 H17 0.9300
C18 C19 1.374(3)
C18 H18 0.9300
C19 H19 0.9300

loop_
_geom_torsion_atom_site_label_1
_geom_torsion_atom_site_label_2
_geom_torsion_atom_site_label_3
_geom_torsion_atom_site_label_4
_geom_torsion
C4 O1 C1 C2 -0.21(18)
C4 O1 C1 C14 177.10(14)
O1 C1 C2 C3 0.67(19)
C14 C1 C2 C3 -175.81(19)
O1 C1 C2 C12 -177.35(16)
C14 C1 C2 C12 6.2(3)
C1 C2 C3 C4 -0.89(19)
C12 C2 C3 C4 177.17(17)
C1 C2 C3 C6 -176.86(16)
C12 C2 C3 C6 1.2(3)
C2 C3 C4 O1 0.77(19)
C6 C3 C4 O1 176.81(15)
C2 C3 C4 C5 -177.7(2)
C6 C3 C4 C5 -1.7(3)
C1 O1 C4 C3 -0.38(19)
C1 O1 C4 C5 178.41(15)
C4 C3 C6 C11 52.0(3)
C2 C3 C6 C11 -132.83(19)
C4 C3 C6 C7 -126.6(2)
C2 C3 C6 C7 48.6(3)
C11 C6 C7 C8 -0.8(3)
C3 C6 C7 C8 177.79(18)
C6 C7 C8 C9 0.6(3)
C7 C8 C9 C10 0.1(3)
C8 C9 C10 C11 -0.7(3)
C9 C10 C11 C6 0.4(3)
C7 C6 C11 C10 0.3(3)
C3 C6 C11 C10 -178.33(18)
C13 O3 C12 O2 7.9(3)
C13 O3 C12 C2 -170.39(17)
C1 C2 C12 O2 42.4(3)
C3 C2 C12 O2 -135.3(2)
C1 C2 C12 O3 -139.32(18)
C3 C2 C12 O3 43.0(2)
C2 C1 C14 C15 -159.1(2)
O1 C1 C14 C15 24.6(2)
C2 C1 C14 C19 22.7(3)
O1 C1 C14 C19 -153.65(17)
C19 C14 C15 C16 -1.3(3)
C1 C14 C15 C16 -179.7(2)
C14 C15 C16 C17 0.5(4)
C15 C16 C17 C18 0.6(4)
C16 C17 C18 C19 -0.8(4)
C17 C18 C19 C14 -0.1(3)
C15 C14 C19 C18 1.1(3)
C1 C14 C19 C18 179.44(18)
